data_2311341
loop_
_publ_author_name
'Wang, Sida'
'Sroor, Farid M.'
'Liebing, Phil'
'Lorenz, Volker'
'Hilfert, Liane'
'Edelmann, Frank T.'

_publ_section_title
;
 Crystal structures of two ytterbium(III) complexes comprising
 alkynylamidinate ligands.
;
_journal_issue 'Pt 9'
_journal_name_full 'Acta crystallographica. Section E, Crystallographic communications'
_journal_page_first 1229
_journal_page_last 1233
_journal_paper_doi 10.1107/S2056989016012135
_journal_volume 72
_journal_year 2016
_chemical_formula_iupac '[Yb (C21 H27 N2)3]'
_chemical_formula_moiety 'C63 H81 N6 Yb'
_chemical_formula_sum 'C63 H81 N6 Yb'
_chemical_formula_weight 1095.37
_chemical_name_systematic
Tris(3-phenyl-<i>N</i>,<i>N</i>'-dicyclohexylpropynamidinato-\k^2^<i>N</i>,<i>N</i>')ytterbium(III)
_space_group_crystal_system trigonal
_space_group_IT_number 167
_space_group_name_Hall '-R 3 2"c'
_space_group_name_H-M_alt 'R -3 c :H'
_atom_sites_solution_hydrogens geom
_atom_sites_solution_primary heavy
_atom_sites_solution_secondary difmap
_audit_creation_method SHELXL-2014/7
_cell_angle_alpha 90
_cell_angle_beta 90
_cell_angle_gamma 120
_cell_formula_units_Z 12
_cell_length_a 20.3469(3)
_cell_length_b 20.3469(3)
_cell_length_c 50.3074(11)
_cell_measurement_reflns_used 36835
_cell_measurement_temperature 153(2)
_cell_measurement_theta_max 25.105
_cell_measurement_theta_min 1.989
_cell_volume 18036.8(5)
_computing_cell_refinement
;
X-AREA (Stoe & Cie, 2002)
;
_computing_data_collection
;
X-AREA (Stoe & Cie, 2002)
;
_computing_data_reduction
;
X-AREA and X-RED (Stoe & Cie, 2002)
;
_computing_molecular_graphics
;
DIAMOND (Brandenburg, 1999)
;
_computing_publication_material
;
SHELXL2014 (Sheldrick, 2015)
;
_computing_structure_refinement
;
SHELXL2014 (Sheldrick, 2015)
;
_computing_structure_solution
;
SHELXS2013 (Sheldrick, 2008)
;
_diffrn_ambient_temperature 153(2)
_diffrn_detector_area_resol_mean 6.67
_diffrn_measured_fraction_theta_full 0.996
_diffrn_measured_fraction_theta_max 0.996
_diffrn_measurement_device_type 'Stoe IPDS 2T'
_diffrn_measurement_method 'area detector'
_diffrn_radiation_type MoK\a
_diffrn_radiation_wavelength 0.71073
_diffrn_reflns_av_R_equivalents 0.0653
_diffrn_reflns_limit_h_max 24
_diffrn_reflns_limit_h_min -24
_diffrn_reflns_limit_k_max 24
_diffrn_reflns_limit_k_min -24
_diffrn_reflns_limit_l_max 59
_diffrn_reflns_limit_l_min -59
_diffrn_reflns_number 36832
_diffrn_reflns_theta_full 25.105
_diffrn_reflns_theta_max 25.105
_diffrn_reflns_theta_min 2.002
_exptl_absorpt_coefficient_mu 1.596
_exptl_absorpt_correction_T_max 0.7217
_exptl_absorpt_correction_T_min 0.6211
_exptl_absorpt_correction_type numerical
_exptl_absorpt_process_details
;
(X-AREA and X-RED; Stoe & Cie, 2002)
;
_exptl_crystal_colour 'light yellow'
_exptl_crystal_density_diffrn 1.210
_exptl_crystal_description block
_exptl_crystal_F_000 6852
_exptl_crystal_size_max 0.360
_exptl_crystal_size_mid 0.350
_exptl_crystal_size_min 0.240
_platon_squeeze_details
;
TITL LI0065
CELL   20.3469   20.3469   50.3074     90.00     90.00    120.00
SPGR R-3c
# Solvent Accessible Volume =      1316
# Electrons Found in S.A.V. =       138
# Note: Atoms in Void as Cxxx and Qxxx all others
C101 1.000 1.000 0.000 !       1.37 eA-3
C102 0.665 0.328 0.332 !       1.31 eA-3
C103 0.671 0.344 0.830 !       1.31 eA-3
C104 0.284 0.678 0.160 !       1.27 eA-3
C105 0.028 0.038 0.992 !       1.25 eA-3
C106 0.435 0.689 0.163 !       1.08 eA-3
C107 0.642 0.403 0.339 !       0.86 eA-3
C108 0.912 0.943 0.491 !       0.85 eA-3
C109 0.968 0.998 0.024 !       0.54 eA-3
;
_refine_diff_density_max 0.305
_refine_diff_density_min -1.179
_refine_ls_extinction_method none
_refine_ls_goodness_of_fit_ref 1.067
_refine_ls_hydrogen_treatment constr
_refine_ls_matrix_type full
_refine_ls_number_parameters 257
_refine_ls_number_reflns 3578
_refine_ls_number_restraints 0
_refine_ls_restrained_S_all 1.067
_refine_ls_R_factor_all 0.0404
_refine_ls_R_factor_gt 0.0289
_refine_ls_shift/su_max 0.001
_refine_ls_shift/su_mean 0.000
_refine_ls_structure_factor_coef Fsqd
_refine_ls_weighting_details 'w=1/[\s^2^(Fo^2^)+(0.0274P)^2^+35.9511P] where P=(Fo^2^+2Fc^2^)/3'
_refine_ls_weighting_scheme calc
_refine_ls_wR_factor_gt 0.0663
_refine_ls_wR_factor_ref 0.0712
_reflns_number_gt 2774
_reflns_number_total 3578
_reflns_threshold_expression 'I > 2\s(I)'
_cod_data_source_file zl2671sup1.cif
_cod_data_source_block li0065_sq
_cod_original_cell_volume 18036.8(7)
_cod_database_code 2311341
_shelx_space_group_comment
;
The symmetry employed for this shelxl refinement is uniquely defined
by the following loop, which should always be used as a source of
symmetry information in preference to the above space-group names.
They are only intended as comments.
;
_shelx_estimated_absorpt_t_min 0.597
_shelx_estimated_absorpt_t_max 0.701

loop_
_space_group_symop_operation_xyz
'x, y, z'
'-y, x-y, z'
'y, x, -z+1/2'
'-x+y, -x, z'
'-x, -x+y, -z+1/2'
'x-y, -y, -z+1/2'
'x+2/3, y+1/3, z+1/3'
'-y+2/3, x-y+1/3, z+1/3'
'y+2/3, x+1/3, -z+5/6'
'-x+y+2/3, -x+1/3, z+1/3'
'-x+2/3, -x+y+1/3, -z+5/6'
'x-y+2/3, -y+1/3, -z+5/6'
'x+1/3, y+2/3, z+2/3'
'-y+1/3, x-y+2/3, z+2/3'
'y+1/3, x+2/3, -z+7/6'
'-x+y+1/3, -x+2/3, z+2/3'
'-x+1/3, -x+y+2/3, -z+7/6'
'x-y+1/3, -y+2/3, -z+7/6'
'-x, -y, -z'
'y, -x+y, -z'
'-y, -x, z-1/2'
'x-y, x, -z'
'x, x-y, z-1/2'
'-x+y, y, z-1/2'
'-x+2/3, -y+1/3, -z+1/3'
'y+2/3, -x+y+1/3, -z+1/3'
'-y+2/3, -x+1/3, z-1/6'
'x-y+2/3, x+1/3, -z+1/3'
'x+2/3, x-y+1/3, z-1/6'
'-x+y+2/3, y+1/3, z-1/6'
'-x+1/3, -y+2/3, -z+2/3'
'y+1/3, -x+y+2/3, -z+2/3'
'-y+1/3, -x+2/3, z+1/6'
'x-y+1/3, x+2/3, -z+2/3'
'x+1/3, x-y+2/3, z+1/6'
'-x+y+1/3, y+2/3, z+1/6'

loop_
_atom_site_type_symbol
_atom_site_label
_atom_site_fract_x
_atom_site_fract_y
_atom_site_fract_z
_atom_site_U_iso_or_equiv
_atom_site_adp_type
_atom_site_calc_flag
_atom_site_occupancy
_atom_site_disorder_assembly
_atom_site_disorder_group
C C1 0.11736(16) 0.97236(16) 0.14621(6) 0.0488(7) Uani d 1 . .
C C2 0.18462(17) 0.96500(16) 0.14454(7) 0.0553(8) Uani d 1 . .
C C3 0.24269(17) 0.96456(16) 0.14323(7) 0.0569(8) Uani d 1 . .
C C4 0.31432(16) 0.96673(17) 0.14298(7) 0.0552(8) Uani d 1 . .
C C5 0.36272(19) 0.9967(2) 0.16454(8) 0.0644(9) Uani d 1 . .
H H1 0.3477 1.0145 0.1795 0.077 Uiso calc 1 . .
C C6 0.4328(2) 1.0010(2) 0.16442(9) 0.0773(11) Uani d 1 . .
H H2 0.4658 1.0217 0.1792 0.093 Uiso calc 1 . .
C C7 0.4543(2) 0.9751(2) 0.14279(10) 0.0853(13) Uani d 1 . .
H H3 0.5017 0.9768 0.1429 0.102 Uiso calc 1 . .
C C8 0.4074(2) 0.9468(2) 0.12089(10) 0.0847(13) Uani d 1 . .
H H4 0.4233 0.9302 0.1058 0.102 Uiso calc 1 . .
C C9 0.3374(2) 0.9423(2) 0.12084(9) 0.0712(10) Uani d 1 . .
H H5 0.3052 0.9228 0.1058 0.085 Uiso calc 1 . .
C C10 0.06136(18) 0.8906(2) 0.10821(7) 0.0610(9) Uani d 1 . .
H H6 0.0980 0.8741 0.1138 0.073 Uiso calc 1 . .
C C11 0.0855(2) 0.9272(3) 0.08192(8) 0.0935(14) Uani d 1 . .
H H8 0.1378 0.9707 0.0831 0.112 Uiso calc 1 . .
H H7 0.0518 0.9468 0.0764 0.112 Uiso calc 1 . .
C C12 0.0825(3) 0.8709(3) 0.06098(11) 0.134(2) Uani d 1 . .
H H10 0.0972 0.8960 0.0434 0.161 Uiso calc 1 . .
H H9 0.1190 0.8540 0.0657 0.161 Uiso calc 1 . .
C C13 0.0034(3) 0.8030(3) 0.05952(11) 0.131(2) Uani d 1 . .
H H12 -0.0324 0.8195 0.0536 0.157 Uiso calc 1 . .
H H11 0.0023 0.7663 0.0463 0.157 Uiso calc 1 . .
C C14 -0.0206(2) 0.7657(3) 0.08578(11) 0.1059(18) Uani d 1 . .
H H13 0.0125 0.7450 0.0910 0.127 Uiso calc 1 . .
H H14 -0.0733 0.7227 0.0846 0.127 Uiso calc 1 . .
C C15 -0.0164(2) 0.82102(19) 0.10691(8) 0.0691(10) Uani d 1 . .
H H15 -0.0544 0.8365 0.1029 0.083 Uiso calc 1 . .
H H16 -0.0290 0.7955 0.1244 0.083 Uiso calc 1 . .
C C16A 0.17017(18) 1.05213(17) 0.18498(7) 0.0566(8) Uani d 0.442(4) A 1
H H17A 0.2173 1.0728 0.1739 0.068 Uiso calc 0.442(4) A 1
C C16B 0.17017(18) 1.05213(17) 0.18498(7) 0.0566(8) Uani d 0.558(4) A 2
H H17B 0.1932 1.0199 0.1891 0.068 Uiso calc 0.558(4) A 2
C C17A 0.1797(4) 1.0071(4) 0.20382(16) 0.065(2) Uani d 0.442(4) A 1
H H18A 0.1894 0.9698 0.1946 0.078 Uiso calc 0.442(4) A 1
H H19A 0.1324 0.9786 0.2142 0.078 Uiso calc 0.442(4) A 1
C C17B 0.1324(4) 1.0618(3) 0.21256(12) 0.0644(17) Uani d 0.558(4) A 2
H H18B 0.1064 1.0909 0.2087 0.077 Uiso calc 0.558(4) A 2
H H19B 0.0938 1.0111 0.2191 0.077 Uiso calc 0.558(4) A 2
C C18A 0.2455(6) 1.0543(5) 0.2227(2) 0.091(3) Uani d 0.442(4) A 1
H H20A 0.2459 1.0217 0.2373 0.109 Uiso calc 0.442(4) A 1
H H21A 0.2942 1.0753 0.2130 0.109 Uiso calc 0.442(4) A 1
C C18B 0.1916(6) 1.1025(6) 0.23422(18) 0.080(3) Uani d 0.558(4) A 2
H H20B 0.1677 1.1124 0.2497 0.096 Uiso calc 0.558(4) A 2
H H21B 0.2121 1.0699 0.2402 0.096 Uiso calc 0.558(4) A 2
C C19A 0.2374(8) 1.1184(9) 0.2342(2) 0.089(4) Uani d 0.442(4) A 1
H H22A 0.2808 1.1492 0.2462 0.106 Uiso calc 0.442(4) A 1
H H23A 0.1904 1.0971 0.2450 0.106 Uiso calc 0.442(4) A 1
C C19B 0.2552(6) 1.1765(6) 0.2237(2) 0.074(3) Uani d 0.558(4) A 2
H H22B 0.2949 1.2007 0.2375 0.088 Uiso calc 0.558(4) A 2
H H23B 0.2354 1.2111 0.2198 0.088 Uiso calc 0.558(4) A 2
C C20A 0.2345(7) 1.1693(8) 0.2125(2) 0.067(3) Uani d 0.442(4) A 1
H H24A 0.2269 1.2094 0.2206 0.080 Uiso calc 0.442(4) A 1
H H25A 0.2829 1.1940 0.2026 0.080 Uiso calc 0.442(4) A 1
C C20B 0.2903(3) 1.1658(3) 0.19873(14) 0.0672(18) Uani d 0.558(4) A 2
H H24B 0.3151 1.1359 0.2029 0.081 Uiso calc 0.558(4) A 2
H H25B 0.3294 1.2159 0.1919 0.081 Uiso calc 0.558(4) A 2
C C21A 0.1690(4) 1.1208(4) 0.19379(14) 0.0533(19) Uani d 0.442(4) A 1
H H26A 0.1203 1.1055 0.2029 0.064 Uiso calc 0.442(4) A 1
H H27A 0.1720 1.1514 0.1780 0.064 Uiso calc 0.442(4) A 1
C C21B 0.2294(3) 1.1248(3) 0.17762(11) 0.0516(14) Uani d 0.558(4) A 2
H H26B 0.2070 1.1568 0.1730 0.062 Uiso calc 0.558(4) A 2
H H27B 0.2540 1.1196 0.1614 0.062 Uiso calc 0.558(4) A 2
N N1 0.06247(13) 0.94267(14) 0.12836(5) 0.0520(6) Uani d 1 . .
N N2 0.10931(13) 1.01127(13) 0.16578(5) 0.0481(6) Uani d 1 . .
Yb Yb 0.0000 1.0000 0.14748(2) 0.04418(9) Uani d 1 A .

loop_
_atom_site_aniso_label
_atom_site_aniso_U_11
_atom_site_aniso_U_22
_atom_site_aniso_U_33
_atom_site_aniso_U_12
_atom_site_aniso_U_13
_atom_site_aniso_U_23
C1 0.0332(15) 0.0310(14) 0.080(2) 0.0142(12) 0.0002(14) 0.0028(14)
C2 0.0374(16) 0.0342(16) 0.091(2) 0.0153(13) -0.0050(16) -0.0062(15)
C3 0.0392(17) 0.0312(15) 0.096(2) 0.0146(13) -0.0032(16) -0.0028(15)
C4 0.0349(15) 0.0358(15) 0.094(2) 0.0166(13) -0.0007(16) -0.0010(16)
C5 0.0480(18) 0.063(2) 0.086(2) 0.0308(17) -0.0031(18) -0.0010(19)
C6 0.050(2) 0.082(3) 0.101(3) 0.035(2) -0.013(2) -0.006(2)
C7 0.044(2) 0.081(3) 0.139(4) 0.037(2) -0.006(2) -0.009(3)
C8 0.058(2) 0.085(3) 0.121(4) 0.044(2) 0.005(2) -0.019(3)
C9 0.052(2) 0.062(2) 0.105(3) 0.0325(18) -0.010(2) -0.015(2)
C10 0.0388(16) 0.062(2) 0.083(2) 0.0258(15) -0.0023(16) -0.0217(18)
C11 0.070(3) 0.095(3) 0.086(3) 0.018(2) 0.015(2) -0.016(2)
C12 0.084(3) 0.155(5) 0.106(4) 0.017(3) 0.026(3) -0.054(4)
C13 0.060(3) 0.167(5) 0.121(4) 0.024(3) 0.004(3) -0.089(4)
C14 0.058(2) 0.089(3) 0.163(5) 0.031(2) -0.004(3) -0.065(3)
C15 0.055(2) 0.054(2) 0.090(3) 0.0210(17) 0.0019(19) -0.0201(19)
C16A 0.0441(17) 0.0423(17) 0.084(2) 0.0221(15) -0.0159(17) -0.0112(16)
C16B 0.0441(17) 0.0423(17) 0.084(2) 0.0221(15) -0.0159(17) -0.0112(16)
C17A 0.055(5) 0.052(4) 0.077(5) 0.019(4) -0.015(4) 0.006(4)
C17B 0.054(3) 0.044(3) 0.070(3) 0.006(3) 0.007(3) -0.003(3)
C18A 0.097(7) 0.074(6) 0.091(7) 0.034(6) -0.042(6) 0.006(5)
C18B 0.085(6) 0.058(5) 0.068(4) 0.014(6) -0.002(5) -0.003(4)
C19A 0.091(9) 0.088(10) 0.066(6) 0.029(10) -0.021(7) -0.011(6)
C19B 0.066(6) 0.051(5) 0.078(7) 0.010(5) -0.014(5) -0.010(5)
C20A 0.065(7) 0.058(6) 0.067(7) 0.024(6) -0.017(5) -0.015(6)
C20B 0.043(3) 0.045(3) 0.099(5) 0.012(3) -0.006(3) -0.003(3)
C21A 0.053(4) 0.055(4) 0.048(4) 0.023(4) -0.003(3) -0.006(3)
C21B 0.044(3) 0.035(3) 0.067(3) 0.014(2) 0.002(2) 0.003(2)
N1 0.0380(13) 0.0476(14) 0.0731(15) 0.0234(11) -0.0043(13) -0.0122(13)
N2 0.0356(13) 0.0367(12) 0.0716(16) 0.0177(11) -0.0075(12) -0.0059(12)
Yb 0.03321(10) 0.03321(10) 0.06610(15) 0.01661(5) 0.000 0.000

loop_
_atom_type_symbol
_atom_type_description
_atom_type_scat_dispersion_real
_atom_type_scat_dispersion_imag
_atom_type_scat_source
C C 0.0033 0.0016 'International Tables Vol C Tables 4.2.6.8 and 6.1.1.4'
H H 0.0000 0.0000 'International Tables Vol C Tables 4.2.6.8 and 6.1.1.4'
N N 0.0061 0.0033 'International Tables Vol C Tables 4.2.6.8 and 6.1.1.4'
Yb Yb -0.3850 5.5486 'International Tables Vol C Tables 4.2.6.8 and 6.1.1.4'

loop_
_geom_angle_atom_site_label_1
_geom_angle_atom_site_label_2
_geom_angle_atom_site_label_3
_geom_angle_site_symmetry_1
_geom_angle_site_symmetry_3
_geom_angle
N1 C1 N2 . . 116.7(3)
N1 C1 C2 . . 122.6(3)
N2 C1 C2 . . 120.6(3)
N1 C1 Yb . . 58.68(15)
N2 C1 Yb . . 58.25(15)
C2 C1 Yb . . 174.4(2)
C3 C2 C1 . . 175.2(3)
C2 C3 C4 . . 176.7(4)
C5 C4 C9 . . 119.4(3)
C5 C4 C3 . . 119.6(3)
C9 C4 C3 . . 120.9(3)
C6 C5 C4 . . 120.5(4)
C6 C5 H1 . . 119.8
C4 C5 H1 . . 119.8
C7 C6 C5 . . 119.7(4)
C7 C6 H2 . . 120.2
C5 C6 H2 . . 120.2
C6 C7 C8 . . 120.5(4)
C6 C7 H3 . . 119.7
C8 C7 H3 . . 119.7
C9 C8 C7 . . 120.2(4)
C9 C8 H4 . . 119.9
C7 C8 H4 . . 119.9
C8 C9 C4 . . 119.7(4)
C8 C9 H5 . . 120.2
C4 C9 H5 . . 120.2
N1 C10 C11 . . 112.1(3)
N1 C10 C15 . . 109.9(3)
C11 C10 C15 . . 111.3(3)
N1 C10 H6 . . 107.8
C11 C10 H6 . . 107.8
C15 C10 H6 . . 107.8
C10 C11 C12 . . 111.1(4)
C10 C11 H8 . . 109.4
C12 C11 H8 . . 109.4
C10 C11 H7 . . 109.4
C12 C11 H7 . . 109.4
H8 C11 H7 . . 108.0
C13 C12 C11 . . 109.9(4)
C13 C12 H10 . . 109.7
C11 C12 H10 . . 109.7
C13 C12 H9 . . 109.7
C11 C12 H9 . . 109.7
H10 C12 H9 . . 108.2
C14 C13 C12 . . 110.7(4)
C14 C13 H12 . . 109.5
C12 C13 H12 . . 109.5
C14 C13 H11 . . 109.5
C12 C13 H11 . . 109.5
H12 C13 H11 . . 108.1
C13 C14 C15 . . 111.2(4)
C13 C14 H13 . . 109.4
C15 C14 H13 . . 109.4
C13 C14 H14 . . 109.4
C15 C14 H14 . . 109.4
H13 C14 H14 . . 108.0
C10 C15 C14 . . 111.8(3)
C10 C15 H15 . . 109.3
C14 C15 H15 . . 109.3
C10 C15 H16 . . 109.3
C14 C15 H16 . . 109.3
H15 C15 H16 . . 107.9
C17A C16A N2 . . 115.6(4)
C17A C16A C21A . . 119.3(5)
N2 C16A C21A . . 109.1(3)
C17A C16A H17A . . 103.5
N2 C16A H17A . . 103.5
C21A C16A H17A . . 103.5
C21B C16B N2 . . 117.4(4)
C21B C16B C17B . . 107.5(4)
N2 C16B C17B . . 108.2(3)
C21B C16B H17B . . 107.8
N2 C16B H17B . . 107.8
C17B C16B H17B . . 107.8
C16A C17A C18A . . 112.0(6)
C16A C17A H18A . . 109.2
C18A C17A H18A . . 109.2
C16A C17A H19A . . 109.2
C18A C17A H19A . . 109.2
H18A C17A H19A . . 107.9
C18B C17B C16B . . 112.2(6)
C18B C17B H18B . . 109.2
C16B C17B H18B . . 109.2
C18B C17B H19B . . 109.2
C16B C17B H19B . . 109.2
H18B C17B H19B . . 107.9
C19A C18A C17A . . 110.0(8)
C19A C18A H20A . . 109.7
C17A C18A H20A . . 109.7
C19A C18A H21A . . 109.7
C17A C18A H21A . . 109.7
H20A C18A H21A . . 108.2
C19B C18B C17B . . 109.9(7)
C19B C18B H20B . . 109.7
C17B C18B H20B . . 109.7
C19B C18B H21B . . 109.7
C17B C18B H21B . . 109.7
H20B C18B H21B . . 108.2
C18A C19A C20A . . 111.7(10)
C18A C19A H22A . . 109.3
C20A C19A H22A . . 109.3
C18A C19A H23A . . 109.3
C20A C19A H23A . . 109.3
H22A C19A H23A . . 107.9
C18B C19B C20B . . 112.3(8)
C18B C19B H22B . . 109.1
C20B C19B H22B . . 109.1
C18B C19B H23B . . 109.1
C20B C19B H23B . . 109.1
H22B C19B H23B . . 107.9
C21A C20A C19A . . 108.8(10)
C21A C20A H24A . . 109.9
C19A C20A H24A . . 109.9
C21A C20A H25A . . 109.9
C19A C20A H25A . . 109.9
H24A C20A H25A . . 108.3
C19B C20B C21B . . 110.1(6)
C19B C20B H24B . . 109.6
C21B C20B H24B . . 109.6
C19B C20B H25B . . 109.6
C21B C20B H25B . . 109.6
H24B C20B H25B . . 108.1
C16A C21A C20A . . 112.0(7)
C16A C21A H26A . . 109.2
C20A C21A H26A . . 109.2
C16A C21A H27A . . 109.2
C20A C21A H27A . . 109.2
H26A C21A H27A . . 107.9
C16B C21B C20B . . 115.1(5)
C16B C21B H26B . . 108.5
C20B C21B H26B . . 108.5
C16B C21B H27B . . 108.5
C20B C21B H27B . . 108.5
H26B C21B H27B . . 107.5
C1 N1 C10 . . 120.5(3)
C1 N1 Yb . . 92.22(18)
C10 N1 Yb . . 147.1(2)
C1 N2 C16B . . 120.6(2)
C1 N2 C16A . . 120.6(2)
C1 N2 Yb . . 92.59(18)
C16B N2 Yb . . 145.21(19)
C16A N2 Yb . . 145.21(19)
N2 Yb N2 2_675 4_465 105.17(7)
N2 Yb N2 2_675 . 105.17(7)
N2 Yb N2 4_465 . 105.17(7)
N2 Yb N1 2_675 2_675 58.20(9)
N2 Yb N1 4_465 2_675 156.22(8)
N2 Yb N1 . 2_675 96.18(9)
N2 Yb N1 2_675 4_465 96.18(9)
N2 Yb N1 4_465 4_465 58.19(9)
N2 Yb N1 . 4_465 156.22(8)
N1 Yb N1 2_675 4_465 104.02(8)
N2 Yb N1 2_675 . 156.22(8)
N2 Yb N1 4_465 . 96.18(8)
N2 Yb N1 . . 58.19(9)
N1 Yb N1 2_675 . 104.02(8)
N1 Yb N1 4_465 . 104.02(8)
N2 Yb C1 2_675 4_465 103.62(8)
N2 Yb C1 4_465 4_465 29.16(9)
N2 Yb C1 . 4_465 131.74(9)
N1 Yb C1 2_675 4_465 131.99(9)
N1 Yb C1 4_465 4_465 29.10(9)
N1 Yb C1 . 4_465 100.12(8)
N2 Yb C1 2_675 2_675 29.16(9)
N2 Yb C1 4_465 2_675 131.74(9)
N2 Yb C1 . 2_675 103.62(8)
N1 Yb C1 2_675 2_675 29.10(9)
N1 Yb C1 4_465 2_675 100.12(8)
N1 Yb C1 . 2_675 131.99(9)
C1 Yb C1 4_465 2_675 119.946(6)
N2 Yb C1 2_675 . 131.74(9)
N2 Yb C1 4_465 . 103.62(8)
N2 Yb C1 . . 29.16(9)
N1 Yb C1 2_675 . 100.12(8)
N1 Yb C1 4_465 . 131.98(9)
N1 Yb C1 . . 29.10(9)
C1 Yb C1 4_465 . 119.947(6)
C1 Yb C1 2_675 . 119.945(6)

loop_
_geom_bond_atom_site_label_1
_geom_bond_atom_site_label_2
_geom_bond_site_symmetry_2
_geom_bond_distance
C1 N1 . 1.321(4)
C1 N2 . 1.324(4)
C1 C2 . 1.451(4)
C1 Yb . 2.714(3)
C2 C3 . 1.188(4)
C3 C4 . 1.436(4)
C4 C5 . 1.385(5)
C4 C9 . 1.393(5)
C5 C6 . 1.384(5)
C5 H1 . 0.9500
C6 C7 . 1.372(6)
C6 H2 . 0.9500
C7 C8 . 1.381(6)
C7 H3 . 0.9500
C8 C9 . 1.382(5)
C8 H4 . 0.9500
C9 H5 . 0.9500
C10 N1 . 1.458(4)
C10 C11 . 1.476(6)
C10 C15 . 1.507(4)
C10 H6 . 1.0000
C11 C12 . 1.536(6)
C11 H8 . 0.9900
C11 H7 . 0.9900
C12 C13 . 1.510(6)
C12 H10 . 0.9900
C12 H9 . 0.9900
C13 C14 . 1.480(7)
C13 H12 . 0.9900
C13 H11 . 0.9900
C14 C15 . 1.520(5)
C14 H13 . 0.9900
C14 H14 . 0.9900
C15 H15 . 0.9900
C15 H16 . 0.9900
C16A C17A . 1.398(8)
C16A N2 . 1.459(4)
C16A C21A . 1.477(8)
C16A H17A . 1.0000
C16B C21B . 1.412(6)
C16B N2 . 1.459(4)
C16B C17B . 1.645(7)
C16B H17B . 1.0000
C17A C18A . 1.528(11)
C17A H18A . 0.9900
C17A H19A . 0.9900
C17B C18B . 1.526(11)
C17B H18B . 0.9900
C17B H19B . 0.9900
C18A C19A . 1.509(18)
C18A H20A . 0.9900
C18A H21A . 0.9900
C18B C19B . 1.508(15)
C18B H20B . 0.9900
C18B H21B . 0.9900
C19A C20A . 1.53(2)
C19A H22A . 0.9900
C19A H23A . 0.9900
C19B C20B . 1.511(13)
C19B H22B . 0.9900
C19B H23B . 0.9900
C20A C21A . 1.525(12)
C20A H24A . 0.9900
C20A H25A . 0.9900
C20B C21B . 1.524(8)
C20B H24B . 0.9900
C20B H25B . 0.9900
C21A H26A . 0.9900
C21A H27A . 0.9900
C21B H26B . 0.9900
C21B H27B . 0.9900
N1 Yb . 2.320(2)
N2 Yb . 2.310(2)
Yb N2 2_675 2.310(2)
Yb N2 4_465 2.310(2)
Yb N1 2_675 2.320(2)
Yb N1 4_465 2.320(2)
Yb C1 4_465 2.714(3)
Yb C1 2_675 2.714(3)

loop_
_geom_torsion_atom_site_label_1
_geom_torsion_atom_site_label_2
_geom_torsion_atom_site_label_3
_geom_torsion_atom_site_label_4
_geom_torsion
C9 C4 C5 C6 -1.4(5)
C3 C4 C5 C6 -178.4(3)
C4 C5 C6 C7 -0.2(6)
C5 C6 C7 C8 1.7(7)
C6 C7 C8 C9 -1.7(7)
C7 C8 C9 C4 0.0(6)
C5 C4 C9 C8 1.5(6)
C3 C4 C9 C8 178.5(3)
N1 C10 C11 C12 -179.1(3)
C15 C10 C11 C12 -55.5(5)
C10 C11 C12 C13 57.3(7)
C11 C12 C13 C14 -57.7(7)
C12 C13 C14 C15 56.7(6)
N1 C10 C15 C14 179.0(4)
C11 C10 C15 C14 54.2(5)
C13 C14 C15 C10 -54.7(5)
N2 C16A C17A C18A 178.9(6)
C21A C16A C17A C18A -47.8(9)
C21B C16B C17B C18B -53.7(7)
N2 C16B C17B C18B 178.6(6)
C16A C17A C18A C19A 51.2(11)
C16B C17B C18B C19B 52.9(11)
C17A C18A C19A C20A -57.9(14)
C17B C18B C19B C20B -55.0(12)
C18A C19A C20A C21A 57.1(14)
C18B C19B C20B C21B 55.8(11)
C17A C16A C21A C20A 47.8(9)
N2 C16A C21A C20A -176.2(7)
C19A C20A C21A C16A -49.3(12)
N2 C16B C21B C20B 178.3(4)
C17B C16B C21B C20B 56.2(6)
C19B C20B C21B C16B -59.6(8)
N2 C1 N1 C10 -171.7(3)
C2 C1 N1 C10 9.7(4)
Yb C1 N1 C10 -176.7(3)
N2 C1 N1 Yb 4.9(3)
C2 C1 N1 Yb -173.6(3)
C11 C10 N1 C1 -104.2(4)
C15 C10 N1 C1 131.5(3)
C11 C10 N1 Yb 81.9(5)
C15 C10 N1 Yb -42.4(6)
N1 C1 N2 C16B -174.1(3)
C2 C1 N2 C16B 4.5(4)
Yb C1 N2 C16B -169.2(3)
N1 C1 N2 C16A -174.1(3)
C2 C1 N2 C16A 4.5(4)
Yb C1 N2 C16A -169.2(3)
N1 C1 N2 Yb -5.0(3)
C2 C1 N2 Yb 173.6(3)
C21B C16B N2 C1 82.5(4)
C17B C16B N2 C1 -155.7(3)
C21B C16B N2 Yb -78.2(5)
C17B C16B N2 Yb 43.5(5)
C17A C16A N2 C1 -74.5(5)
C21A C16A N2 C1 147.7(4)
C17A C16A N2 Yb 124.7(5)
C21A C16A N2 Yb -13.1(6)

loop_
_platon_squeeze_void_nr
_platon_squeeze_void_average_x
_platon_squeeze_void_average_y
_platon_squeeze_void_average_z
_platon_squeeze_void_volume
_platon_squeeze_void_count_electrons
_platon_squeeze_void_content
1 0.000 0.000 0.000 216 24 ' '
2 0.000 0.000 0.500 216 24 ' '
3 0.333 0.667 0.167 220 24 ' '
4 0.333 0.667 0.667 220 23 ' '
5 0.667 0.333 0.333 220 24 ' '
6 0.667 0.333 0.833 220 23 ' '
